data_4062126
loop_
_publ_author_name
'Sweeder, Ryan D.'
'Gdula, Robyn L.'
'Ludwig, Bonnie J.'
'Banaszak Holl, Mark M.'
'Kampf, Jeff W.'

_publ_section_title
;
 Germylene Reactions with Quinones Shed Light on Germylene Phenone Equilibria
;
_journal_coden_ASTM ORGND7
_journal_issue 16
_journal_name_full Organometallics
_journal_page_first 3222
_journal_page_last 3229
_journal_paper_doi 10.1021/om0302589
_journal_volume 22
_journal_year 2003
_chemical_formula_sum 'C44 H88 Ge2 O2 Si8'
_chemical_formula_weight 1019.04
_space_group_IT_number 15
_symmetry_cell_setting monoclinic
_symmetry_space_group_name_Hall '-C 2yc'
_symmetry_space_group_name_H-M 'C 1 2/c 1'
_cell_angle_alpha 90.00
_cell_angle_beta 94.900(3)
_cell_angle_gamma 90.00
_cell_formula_units_Z 4
_cell_length_a 29.688(5)
_cell_length_b 8.9521(15)
_cell_length_c 21.891(4)
_cell_measurement_temperature 150(2)
_cell_volume 5796.7(17)
_diffrn_ambient_temperature 150(2)
_exptl_crystal_density_diffrn 1.168
_cod_depositor_comments
;
The following automatic conversions were performed:
'_symmetry_cell_setting' value 'Monoclinic' changed to 'monoclinic'
according to '/home/saulius/struct/CIF-dictionaries/cif_core.dic'
dictionary named 'cif_core.dic' version 2.4.1 from 2010-06-29.

Automatic conversion script
Id: cif_fix_enum 1527 2010-12-29 10:47:43Z saulius 

 Updated bibliographical information.

 Antanas Vaitkus,
 2019-09-11
;
_cod_original_sg_symbol_H-M 'C 2/c'
_cod_database_code 4062126

loop_
_symmetry_equiv_pos_as_xyz
'x, y, z'
'-x, y, -z+1/2'
'x+1/2, y+1/2, z'
'-x+1/2, y+1/2, -z+1/2'
'-x, -y, -z'
'x, -y, z-1/2'
'-x+1/2, -y+1/2, -z'
'x+1/2, -y+1/2, z-1/2'

loop_
_atom_site_label
_atom_site_type_symbol
_atom_site_fract_x
_atom_site_fract_y
_atom_site_fract_z
_atom_site_U_iso_or_equiv
_atom_site_adp_type
_atom_site_occupancy
_atom_site_symmetry_multiplicity
_atom_site_calc_flag
_atom_site_refinement_flags
_atom_site_disorder_assembly
_atom_site_disorder_group
O1 O 0.07650(5) 0.53462(16) 0.18618(8) 0.0344(4) Uani 1 1 d . . .
Ge1 Ge 0.097249(7) 0.73088(2) 0.189570(10) 0.02486(7) Uani 1 1 d . . .
Si1 Si 0.07787(2) 0.67948(7) 0.04325(3) 0.03527(15) Uani 1 1 d . . .
Si2 Si 0.10751(2) 1.00025(6) 0.09746(3) 0.02961(13) Uani 1 1 d . . .
Si3 Si 0.13963(3) 0.79074(8) 0.33084(3) 0.04106(17) Uani 1 1 d . . .
Si4 Si 0.18391(2) 0.55266(7) 0.24556(3) 0.03118(14) Uani 1 1 d . . .
C1 C 0.03803(7) 0.5239(2) 0.21704(10) 0.0271(4) Uani 1 1 d . . .
C2 C 0.01942(7) 0.3900(2) 0.23385(11) 0.0304(5) Uani 1 1 d . . .
H2 H 0.0325(9) 0.299(3) 0.2222(12) 0.038(7) Uiso 1 1 d . . .
C3 C 0.01772(7) 0.6576(2) 0.23180(10) 0.0270(4) Uani 1 1 d . . .
C4 C 0.03474(8) 0.7987(3) 0.20398(14) 0.0378(5) Uani 1 1 d . . .
H4 H 0.0191 0.7961 0.1617 0.045 Uiso 1 1 calc R . .
C5 C 0.01599(9) 0.9341(3) 0.22928(16) 0.0441(6) Uani 1 1 d . . .
H5 H 0.0297(12) 1.043(4) 0.2123(16) 0.076(10) Uiso 1 1 d . . .
C6 C 0.11014(7) 0.7896(2) 0.10695(10) 0.0263(4) Uani 1 1 d . . .
H6 H 0.1404(9) 0.768(3) 0.1061(11) 0.033(7) Uiso 1 1 d . . .
C7 C 0.01601(10) 0.6722(3) 0.05174(18) 0.0512(7) Uani 1 1 d . . .
H7A H 0.0014(13) 0.631(4) 0.0177(18) 0.090(13) Uiso 1 1 d . . .
H7B H 0.0027(11) 0.770(4) 0.0584(15) 0.059(9) Uiso 1 1 d . . .
H7C H 0.0098(10) 0.627(3) 0.0877(14) 0.048(8) Uiso 1 1 d . . .
C8 C 0.08560(14) 0.7641(4) -0.03366(14) 0.0557(8) Uani 1 1 d . . .
H8A H 0.0736(12) 0.701(4) -0.0608(17) 0.070(11) Uiso 1 1 d . . .
H8B H 0.1196(14) 0.768(4) -0.0391(17) 0.083(12) Uiso 1 1 d . . .
H8C H 0.0726(12) 0.865(4) -0.0363(15) 0.072(10) Uiso 1 1 d . . .
C9 C 0.09904(10) 0.4835(3) 0.03952(13) 0.0415(6) Uani 1 1 d . . .
H9A H 0.0935(9) 0.431(3) 0.0770(13) 0.043(7) Uiso 1 1 d . . .
H9B H 0.1325(11) 0.482(3) 0.0349(14) 0.058(9) Uiso 1 1 d . . .
H9C H 0.0838(9) 0.432(3) 0.0051(13) 0.047(8) Uiso 1 1 d . . .
C10 C 0.14806(12) 1.0610(3) 0.04177(16) 0.0519(7) Uani 1 1 d . . .
H10A H 0.1487(11) 1.160(4) 0.0387(15) 0.069(10) Uiso 1 1 d . . .
H10B H 0.1418(13) 1.018(4) 0.0036(18) 0.084(12) Uiso 1 1 d . . .
H10C H 0.1774(14) 1.022(4) 0.0510(17) 0.084(12) Uiso 1 1 d . . .
C11 C 0.04924(10) 1.0670(3) 0.07138(15) 0.0436(6) Uani 1 1 d . . .
H11A H 0.0495(11) 1.166(4) 0.0702(15) 0.065(10) Uiso 1 1 d . . .
H11B H 0.0245(13) 1.036(4) 0.0979(17) 0.077(11) Uiso 1 1 d . . .
H11C H 0.0421(13) 1.036(4) 0.0348(18) 0.082(12) Uiso 1 1 d . . .
C12 C 0.12417(9) 1.0968(3) 0.17138(12) 0.0358(5) Uani 1 1 d . . .
H12A H 0.1553(10) 1.080(3) 0.1867(13) 0.052(8) Uiso 1 1 d . . .
H12B H 0.1053(10) 1.071(3) 0.2045(13) 0.048(8) Uiso 1 1 d . . .
H12C H 0.1213(10) 1.198(4) 0.1646(14) 0.055(8) Uiso 1 1 d . . .
C13 C 0.15005(7) 0.7311(2) 0.25017(10) 0.0280(4) Uani 1 1 d . . .
H13 H 0.1691(9) 0.808(3) 0.2337(12) 0.043(7) Uiso 1 1 d . . .
C14 C 0.24453(11) 0.5853(4) 0.2734(2) 0.0575(8) Uani 1 1 d . . .
H14A H 0.2616(12) 0.509(4) 0.2629(15) 0.067(10) Uiso 1 1 d . . .
H14B H 0.2488(16) 0.599(5) 0.312(2) 0.121(19) Uiso 1 1 d . . .
H14C H 0.2575(13) 0.661(5) 0.2526(18) 0.084(13) Uiso 1 1 d . . .
C15 C 0.16033(12) 0.4003(3) 0.29152(14) 0.0455(6) Uani 1 1 d . . .
H15A H 0.1292(11) 0.383(3) 0.2777(14) 0.058(9) Uiso 1 1 d . . .
H15B H 0.1630(10) 0.425(3) 0.3310(15) 0.057(9) Uiso 1 1 d . . .
H15C H 0.1786(11) 0.314(4) 0.2892(15) 0.068(10) Uiso 1 1 d . . .
C16 C 0.18535(9) 0.4872(3) 0.16519(12) 0.0369(5) Uani 1 1 d . . .
H16A H 0.1982(9) 0.559(3) 0.1410(13) 0.048(8) Uiso 1 1 d . . .
H16B H 0.1575(10) 0.467(3) 0.1462(13) 0.045(8) Uiso 1 1 d . . .
H16C H 0.2042(10) 0.400(3) 0.1645(13) 0.052(8) Uiso 1 1 d . . .
C17 C 0.09408(11) 0.6817(4) 0.36377(13) 0.0573(8) Uani 1 1 d . . .
H17A H 0.1018 0.5752 0.3638 0.086 Uiso 1 1 calc R . .
H17B H 0.0654 0.6977 0.3390 0.086 Uiso 1 1 calc R . .
H17C H 0.0911 0.7147 0.4059 0.086 Uiso 1 1 calc R . .
C18 C 0.12498(16) 0.9932(3) 0.33295(15) 0.0773(12) Uani 1 1 d . . .
H18A H 0.1227 1.0241 0.3755 0.116 Uiso 1 1 calc R . .
H18B H 0.0960 1.0101 0.3091 0.116 Uiso 1 1 calc R . .
H18C H 0.1486 1.0517 0.3153 0.116 Uiso 1 1 calc R . .
C19 C 0.19170(13) 0.7707(5) 0.38391(15) 0.0592(8) Uani 1 1 d . . .
H19A H 0.1864(12) 0.815(4) 0.4238(17) 0.076(11) Uiso 1 1 d . . .
H19B H 0.2191(10) 0.818(3) 0.3676(13) 0.050(8) Uiso 1 1 d . . .
H19C H 0.2037(13) 0.683(5) 0.3890(18) 0.085(14) Uiso 1 1 d . . .
C20 C 0.22008(13) 1.3384(5) 0.46641(17) 0.0756(10) Uani 1 1 d . . .
H20 H 0.1990 1.3993 0.4427 0.091 Uiso 1 1 calc R . .
C21 C 0.22872(16) 1.1969(6) 0.44742(19) 0.0796(13) Uani 1 1 d . . .
H21 H 0.2186(15) 1.158(5) 0.419(2) 0.103(16) Uiso 1 1 d . . .
C22 C 0.25833(14) 1.1075(5) 0.48065(18) 0.0702(10) Uani 1 1 d . . .
H22 H 0.2654(13) 1.017(5) 0.4704(18) 0.088(14) Uiso 1 1 d . . .

loop_
_atom_site_aniso_label
_atom_site_aniso_U_11
_atom_site_aniso_U_22
_atom_site_aniso_U_33
_atom_site_aniso_U_23
_atom_site_aniso_U_13
_atom_site_aniso_U_12
O1 0.0329(8) 0.0183(7) 0.0550(10) -0.0036(7) 0.0219(7) -0.0012(6)
Ge1 0.02461(11) 0.01683(10) 0.03432(13) 0.00032(8) 0.00940(8) -0.00062(8)
Si1 0.0384(3) 0.0279(3) 0.0379(4) -0.0004(3) -0.0063(3) -0.0031(2)
Si2 0.0310(3) 0.0223(3) 0.0353(3) 0.0052(2) 0.0020(2) -0.0031(2)
Si3 0.0635(5) 0.0324(3) 0.0285(3) -0.0028(3) 0.0112(3) -0.0067(3)
Si4 0.0339(3) 0.0240(3) 0.0347(3) 0.0003(2) -0.0027(2) 0.0011(2)
C1 0.0262(10) 0.0203(9) 0.0356(11) -0.0006(8) 0.0079(8) 0.0003(7)
C2 0.0321(11) 0.0152(9) 0.0451(13) -0.0007(8) 0.0106(9) 0.0019(8)
C3 0.0243(9) 0.0168(9) 0.0405(12) -0.0010(8) 0.0069(9) -0.0014(7)
C4 0.0358(12) 0.0265(11) 0.0523(15) 0.0041(10) 0.0108(11) 0.0003(9)
C5 0.0373(12) 0.0236(11) 0.073(2) 0.0054(12) 0.0174(13) -0.0009(9)
C6 0.0247(10) 0.0230(10) 0.0310(11) 0.0014(8) 0.0016(8) -0.0015(7)
C7 0.0379(14) 0.0409(15) 0.072(2) 0.0038(15) -0.0124(14) -0.0051(12)
C8 0.079(2) 0.0493(18) 0.0363(15) 0.0020(13) -0.0091(15) -0.0048(16)
C9 0.0497(15) 0.0320(12) 0.0411(14) -0.0081(11) -0.0066(12) -0.0010(11)
C10 0.066(2) 0.0363(15) 0.0568(19) 0.0058(13) 0.0249(15) -0.0107(14)
C11 0.0460(15) 0.0303(13) 0.0519(17) 0.0082(12) -0.0106(13) 0.0029(10)
C12 0.0375(12) 0.0232(11) 0.0459(14) 0.0000(10) -0.0013(11) -0.0037(9)
C13 0.0366(11) 0.0205(9) 0.0274(10) 0.0014(8) 0.0055(8) -0.0027(8)
C14 0.0413(16) 0.0469(17) 0.081(3) -0.0119(17) -0.0120(16) 0.0043(13)
C15 0.069(2) 0.0288(13) 0.0383(15) 0.0063(11) -0.0001(13) 0.0008(12)
C16 0.0376(13) 0.0335(12) 0.0402(13) -0.0010(10) 0.0070(11) 0.0091(10)
C17 0.0685(19) 0.0688(19) 0.0366(14) 0.0013(13) 0.0168(13) -0.0145(16)
C18 0.150(4) 0.0393(16) 0.0473(18) -0.0125(13) 0.033(2) 0.0057(19)
C19 0.071(2) 0.069(2) 0.0373(15) -0.0136(15) 0.0026(14) -0.0154(18)
C20 0.074(2) 0.094(3) 0.058(2) 0.014(2) -0.0004(18) 0.002(2)
C21 0.088(3) 0.100(3) 0.048(2) -0.016(2) -0.0070(19) -0.021(2)
C22 0.078(2) 0.073(3) 0.062(2) -0.0090(19) 0.0162(18) -0.007(2)

loop_
_geom_bond_atom_site_label_1
_geom_bond_atom_site_label_2
_geom_bond_distance
_geom_bond_site_symmetry_2
_geom_bond_publ_flag
O1 C1 1.379(2) . ?
O1 Ge1 1.8612(15) . ?
Ge1 C6 1.953(2) . ?
Ge1 C13 1.965(2) . ?
Ge1 C4 2.003(2) . ?
Si1 C7 1.863(3) . ?
Si1 C9 1.868(3) . ?
Si1 C8 1.878(3) . ?
Si1 C6 1.899(2) . ?
Si2 C12 1.864(3) . ?
Si2 C10 1.866(3) . ?
Si2 C11 1.872(3) . ?
Si2 C6 1.898(2) . ?
Si3 C17 1.862(3) . ?
Si3 C19 1.861(4) . ?
Si3 C18 1.865(3) . ?
Si3 C13 1.895(2) . ?
Si4 C16 1.859(3) . ?
Si4 C15 1.866(3) . ?
Si4 C14 1.873(3) . ?
Si4 C13 1.894(2) . ?
C1 C2 1.383(3) . ?
C1 C3 1.390(3) . ?
C2 C2 1.403(4) 2 ?
C3 C3 1.373(4) 2 ?
C3 C4 1.508(3) . ?
C4 C5 1.462(3) . ?
C5 C5 1.368(5) 2 ?
C20 C22 1.364(5) 7_576 ?
C20 C21 1.364(6) . ?
C21 C22 1.354(6) . ?
C22 C20 1.364(5) 7_576 ?
